data_2015662
loop_
_publ_author_name
'Wardell, Solange M. S. V.'
'Wardell, James L.'
'Low, John N.'
'Glidewell, Christopher'

_publ_section_title
;
 3-Nitrophenylacetic acid: a three-dimensional hydrogen-bonded
 framework structure containing substructures in zero, one and two
 dimensions
;
_journal_coeditor_code SK3059
_journal_issue 11
_journal_name_full 'Acta Crystallographica Section C'
_journal_page_first o647
_journal_page_last o649
_journal_paper_doi 10.1107/S0108270106039205
_journal_volume 62
_journal_year 2006
_chemical_formula_iupac 'C8 H7 N O4'
_chemical_formula_moiety 'C8 H7 N O4'
_chemical_formula_sum 'C8 H7 N O4'
_chemical_formula_weight 181.15
_chemical_name_systematic
;
3-Nitrophenylacetic acid
;
_space_group_IT_number 15
_symmetry_cell_setting monoclinic
_symmetry_space_group_name_Hall '-C 2yc'
_symmetry_space_group_name_H-M 'C 1 2/c 1'
_atom_sites_solution_hydrogens geom
_atom_sites_solution_primary direct
_atom_sites_solution_secondary difmap
_cell_angle_alpha 90.00
_cell_angle_beta 106.216(2)
_cell_angle_gamma 90.00
_cell_formula_units_Z 8
_cell_length_a 21.9690(6)
_cell_length_b 9.2901(7)
_cell_length_c 7.9642(2)
_cell_measurement_reflns_used 1798
_cell_measurement_temperature 120(2)
_cell_measurement_theta_max 27.58
_cell_measurement_theta_min 2.40
_cell_volume 1560.78(13)
_computing_cell_refinement 'DENZO (Otwinowski & Minor, 1997) and COLLECT'
_computing_data_collection 'COLLECT (Nonius, 1999)'
_computing_data_reduction 'DENZO and COLLECT'
_computing_molecular_graphics 'PLATON (Spek, 2003)'
_computing_publication_material 'SHELXL97 and PRPKAPPA (Ferguson, 1999)'
_computing_structure_refinement 'OSCAIL and SHELXL97 (Sheldrick, 1997)'
_computing_structure_solution 'OSCAIL (McArdle, 2003) and SHELXS97 (Sheldrick, 1997)'
_diffrn_ambient_temperature 120(2)
_diffrn_detector_area_resol_mean 9.091
_diffrn_measured_fraction_theta_full 0.994
_diffrn_measured_fraction_theta_max 0.994
_diffrn_measurement_device_type 'Bruker Nonius KappaCCD area-detector'
_diffrn_measurement_method '\f and \w'
_diffrn_radiation_monochromator graphite
_diffrn_radiation_source 'Bruker Nonius FR591 rotating anode'
_diffrn_radiation_type 'Mo K\a'
_diffrn_radiation_wavelength 0.71073
_diffrn_reflns_av_R_equivalents 0.0408
_diffrn_reflns_av_sigmaI/netI 0.0241
_diffrn_reflns_limit_h_max 28
_diffrn_reflns_limit_h_min -28
_diffrn_reflns_limit_k_max 12
_diffrn_reflns_limit_k_min -12
_diffrn_reflns_limit_l_max 9
_diffrn_reflns_limit_l_min -10
_diffrn_reflns_number 16903
_diffrn_reflns_theta_full 27.58
_diffrn_reflns_theta_max 27.58
_diffrn_reflns_theta_min 2.40
_diffrn_standards_decay_% 0
_exptl_absorpt_coefficient_mu 0.126
_exptl_absorpt_correction_T_max 0.994
_exptl_absorpt_correction_T_min 0.957
_exptl_absorpt_correction_type multi-scan
_exptl_absorpt_process_details '(SADABS; Sheldrick, 2003)'
_exptl_crystal_colour colourless
_exptl_crystal_density_diffrn 1.542
_exptl_crystal_density_method 'not measured'
_exptl_crystal_description needle
_exptl_crystal_F_000 752
_exptl_crystal_size_max 0.62
_exptl_crystal_size_mid 0.07
_exptl_crystal_size_min 0.05
_refine_diff_density_max 0.225
_refine_diff_density_min -0.261
_refine_ls_extinction_method none
_refine_ls_goodness_of_fit_ref 1.032
_refine_ls_hydrogen_treatment constr
_refine_ls_matrix_type full
_refine_ls_number_parameters 119
_refine_ls_number_reflns 1798
_refine_ls_number_restraints 0
_refine_ls_restrained_S_all 1.032
_refine_ls_R_factor_all 0.0540
_refine_ls_R_factor_gt 0.0387
_refine_ls_shift/su_max 0.000
_refine_ls_shift/su_mean 0.000
_refine_ls_structure_factor_coef Fsqd
_refine_ls_weighting_details 'w = 1/[\s^2^(Fo^2^)+(0.0605P)^2^+0.8287P] where P=(Fo^2^+2Fc^2^)/3'
_refine_ls_weighting_scheme calc
_refine_ls_wR_factor_gt 0.0987
_refine_ls_wR_factor_ref 0.1075
_reflns_number_gt 1426
_reflns_number_total 1798
_reflns_threshold_expression I>2\s(I)
_cod_data_source_file sk3059.cif
_cod_data_source_block II
_cod_depositor_comments
;
The following automatic conversions were performed:
'_exptl_absorpt_correction_type' value 'Multi-scan' changed to
'multi-scan' according to
'/home/saulius/struct/CIF-dictionaries/cif_core.dic' dictionary named
'cif_core.dic' version 2.4.1 from 2010-06-29.

Automatic conversion script
Id: cif_fix_enum 1527 2010-12-29 10:47:43Z saulius 

The following automatic conversions were performed:

'_exptl_absorpt_correction_type' value 'Multi-scan' changed to
'multi-scan' according to
/home/saulius/struct/CIF-dictionaries/cif_core.dic dictionary named
'cif_core.dic' version 2.4.1 from 2010-06-29.

Automatic conversion script
Id: cif_fix_values 1715 2011-07-08 13:25:40Z adriana 
;
_cod_original_sg_symbol_H-M 'C 2/c'
_cod_database_code 2015662
_cod_database_fobs_code 2015662

loop_
_symmetry_equiv_pos_as_xyz
'x, y, z'
'-x, y, -z+1/2'
'-x, -y, -z'
'x, -y, z+1/2'
'x+1/2, y+1/2, z'
'-x+1/2, y+1/2, -z+1/2'
'-x+1/2, -y+1/2, -z'
'x+1/2, -y+1/2, z+1/2'

loop_
_atom_site_type_symbol
_atom_site_label
_atom_site_fract_x
_atom_site_fract_y
_atom_site_fract_z
_atom_site_U_iso_or_equiv
_atom_site_adp_type
_atom_site_calc_flag
_atom_site_refinement_flags
_atom_site_occupancy
O O11 0.47049(5) 0.16282(10) 0.51651(13) 0.0268(3) Uani d . 1
O O12 0.43311(5) -0.04557(10) 0.58490(15) 0.0323(3) Uani d . 1
O O31 0.22765(5) 0.56092(11) 0.29531(14) 0.0331(3) Uani d . 1
O O32 0.28282(5) 0.75666(10) 0.35972(13) 0.0289(3) Uani d . 1
N N3 0.27493(5) 0.62691(12) 0.37843(15) 0.0230(3) Uani d . 1
C C1 0.37313(6) 0.32274(14) 0.61287(17) 0.0206(3) Uani d . 1
C C2 0.32437(6) 0.39825(14) 0.49749(16) 0.0202(3) Uani d . 1
C C3 0.32499(6) 0.54757(13) 0.50499(17) 0.0200(3) Uani d . 1
C C4 0.37157(6) 0.62561(14) 0.62303(17) 0.0219(3) Uani d . 1
C C5 0.41941(6) 0.54895(14) 0.73923(18) 0.0237(3) Uani d . 1
C C6 0.42016(6) 0.39950(14) 0.73416(17) 0.0219(3) Uani d . 1
C C11 0.37434(6) 0.16061(14) 0.60971(18) 0.0238(3) Uani d . 1
C C12 0.43087(6) 0.09578(13) 0.56546(16) 0.0205(3) Uani d . 1
H H2 0.2913 0.3487 0.4153 0.024 Uiso calc R 1
H H4 0.3708 0.7278 0.6244 0.026 Uiso calc R 1
H H5 0.4519 0.5990 0.8228 0.028 Uiso calc R 1
H H6 0.4532 0.3486 0.8146 0.026 Uiso calc R 1
H H11A 0.3354 0.1263 0.5232 0.029 Uiso calc R 1
H H11B 0.3734 0.1246 0.7259 0.029 Uiso calc R 1
H H12 0.4644 -0.0782 0.5561 0.048 Uiso calc R 1

loop_
_atom_site_aniso_label
_atom_site_aniso_U_11
_atom_site_aniso_U_22
_atom_site_aniso_U_33
_atom_site_aniso_U_12
_atom_site_aniso_U_13
_atom_site_aniso_U_23
O11 0.0286(5) 0.0167(5) 0.0395(6) 0.0009(4) 0.0169(4) 0.0001(4)
O12 0.0315(6) 0.0152(5) 0.0572(7) 0.0026(4) 0.0240(5) 0.0032(4)
O31 0.0257(5) 0.0283(6) 0.0403(6) 0.0008(4) 0.0010(4) 0.0007(4)
O32 0.0345(6) 0.0182(5) 0.0370(6) 0.0031(4) 0.0152(5) 0.0065(4)
N3 0.0252(6) 0.0196(6) 0.0272(6) 0.0034(4) 0.0121(5) 0.0022(4)
C1 0.0201(7) 0.0184(7) 0.0269(7) 0.0014(5) 0.0127(5) 0.0000(5)
C2 0.0183(6) 0.0188(7) 0.0257(6) -0.0012(5) 0.0098(5) -0.0015(5)
C3 0.0201(7) 0.0182(7) 0.0245(6) 0.0024(5) 0.0110(5) 0.0023(5)
C4 0.0242(7) 0.0151(6) 0.0305(7) -0.0012(5) 0.0144(6) -0.0015(5)
C5 0.0212(7) 0.0233(7) 0.0281(7) -0.0014(5) 0.0094(5) -0.0053(5)
C6 0.0189(6) 0.0230(7) 0.0253(6) 0.0025(5) 0.0086(5) -0.0004(5)
C11 0.0218(7) 0.0166(7) 0.0345(7) 0.0006(5) 0.0102(6) 0.0016(5)
C12 0.0223(6) 0.0153(6) 0.0227(6) 0.0002(5) 0.0044(5) -0.0003(5)

loop_
_atom_type_symbol
_atom_type_description
_atom_type_scat_dispersion_real
_atom_type_scat_dispersion_imag
_atom_type_scat_source
C C 0.0033 0.0016 'International Tables Vol C Tables 4.2.6.8 and 6.1.1.4'
H H 0.0000 0.0000 'International Tables Vol C Tables 4.2.6.8 and 6.1.1.4'
N N 0.0061 0.0033 'International Tables Vol C Tables 4.2.6.8 and 6.1.1.4'
O O 0.0106 0.0060 'International Tables Vol C Tables 4.2.6.8 and 6.1.1.4'

loop_
_geom_angle_atom_site_label_1
_geom_angle_atom_site_label_2
_geom_angle_atom_site_label_3
_geom_angle
_geom_angle_publ_flag
C2 C1 C6 118.94(12) no
C2 C1 C11 120.47(12) no
C6 C1 C11 120.57(12) no
C3 C2 C1 118.62(12) no
C3 C2 H2 120.7 no
C1 C2 H2 120.7 no
C4 C3 C2 123.27(12) no
C4 C3 N3 118.26(11) no
C2 C3 N3 118.44(11) no
O31 N3 O32 123.31(11) no
O31 N3 C3 118.60(11) no
O32 N3 C3 118.09(11) no
C3 C4 C5 117.54(12) no
C3 C4 H4 121.2 no
C5 C4 H4 121.2 no
C4 C5 C6 120.43(12) no
C4 C5 H5 119.8 no
C6 C5 H5 119.8 no
C5 C6 C1 121.18(12) no
C5 C6 H6 119.4 no
C1 C6 H6 119.4 no
C1 C11 C12 115.01(11) no
C1 C11 H11A 108.5 no
C12 C11 H11A 108.5 no
C1 C11 H11B 108.5 no
C12 C11 H11B 108.5 no
H11A C11 H11B 107.5 no
O11 C12 O12 122.58(12) no
O11 C12 C11 125.36(12) no
O12 C12 C11 112.06(11) no
C12 O12 H12 109.5 no

loop_
_geom_bond_atom_site_label_1
_geom_bond_atom_site_label_2
_geom_bond_distance
_geom_bond_publ_flag
C1 C2 1.3908(18) no
C1 C6 1.3971(18) no
C1 C11 1.5067(18) no
C2 C3 1.3884(17) no
C2 H2 0.95 no
C3 C4 1.3854(18) no
C3 N3 1.4662(17) no
N3 O31 1.2284(15) no
N3 O32 1.2327(14) no
C4 C5 1.3874(19) no
C4 H4 0.95 no
C5 C6 1.3893(18) no
C5 H5 0.95 no
C6 H6 0.95 no
C11 C12 1.5079(18) no
C11 H11A 0.99 no
C11 H11B 0.99 no
C12 O11 1.2194(16) y
C12 O12 1.3216(15) y
O12 H12 0.84 no

loop_
_geom_hbond_atom_site_label_D
_geom_hbond_atom_site_label_H
_geom_hbond_atom_site_label_A
_geom_hbond_site_symmetry_A
_geom_hbond_distance_DH
_geom_hbond_distance_HA
_geom_hbond_distance_DA
_geom_hbond_angle_DHA
_geom_hbond_publ_flag
O12 H12 O11 3_656 0.84 1.86 2.6980(13) 175 y
C2 H2 O32 6_545 0.95 2.49 3.4099(16) 164 y
C6 H6 O11 2_656 0.95 2.52 3.4474(17) 166 y

loop_
_geom_torsion_atom_site_label_1
_geom_torsion_atom_site_label_2
_geom_torsion_atom_site_label_3
_geom_torsion_atom_site_label_4
_geom_torsion
_geom_torsion_publ_flag
C6 C1 C2 C3 1.27(18) no
C11 C1 C2 C3 179.88(12) no
C1 C2 C3 C4 -0.61(19) no
C1 C2 C3 N3 177.55(11) no
C4 C3 N3 O31 -166.97(12) no
C2 C3 N3 O31 14.78(17) y
C4 C3 N3 O32 13.74(17) no
C2 C3 N3 O32 -164.51(11) no
C2 C3 C4 C5 -0.37(19) no
N3 C3 C4 C5 -178.54(11) no
C3 C4 C5 C6 0.67(18) no
C4 C5 C6 C1 0.00(19) no
C2 C1 C6 C5 -1.00(19) no
C11 C1 C6 C5 -179.61(12) no
C2 C1 C11 C12 117.89(13) y
C6 C1 C11 C12 -63.52(16) no
C1 C11 C12 O11 -7.75(19) no
C1 C11 C12 O12 172.54(11) y

loop_
_cod_related_entry_id
_cod_related_entry_database
_cod_related_entry_code
1 ChemSpider 15089
